data_4511087
loop_
_publ_author_name
'Volkringer, Christophe'
'Loiseau, Thierry'
'Guillou, Nathalie'
'F\'erey, G\'erard'
'Haouas, Mohamed'
'Taulelle, Francis'
'Audebrand, Nathalie'
'Margiolaki, Irene'
'Popov, Dmitry'
'Burghammer, Manfred'
'Riekel, Christian'

_publ_section_title
;
 Structural Transitions and Flexibility during
 Dehydration&#x2212;Rehydration Process in the MOF-type Aluminum
 Pyromellitate Al2(OH)2[C10O8H2] (MIL-118)
;
_journal_issue 6
_journal_name_full 'Crystal Growth &amp; Design'
_journal_page_first 2927
_journal_paper_doi 10.1021/cg900276g
_journal_volume 9
_journal_year 2009
_chemical_formula_moiety '(Al3+)2, (C10 H4 O8), 2(H2O), (OH)2'
_chemical_formula_sum 'C10 H10 Al2 O12'
_chemical_formula_weight 376.1449
_chemical_name_systematic
; 
 ? 
;
_space_group_IT_number 15
_symmetry_cell_setting monoclinic
_symmetry_space_group_name_Hall '-C 2yc'
_symmetry_space_group_name_H-M 'C 1 2/c 1'
_atom_sites_solution_hydrogens geom
_atom_sites_solution_primary direct
_atom_sites_solution_secondary difmap
_audit_creation_method SHELXL-97
_cell_angle_alpha 90.00
_cell_angle_beta 90.62(4)
_cell_angle_gamma 90.00
_cell_formula_units_Z 4
_cell_length_a 11.365(3)
_cell_length_b 6.822(2)
_cell_length_c 17.733(2)
_cell_measurement_reflns_used 2551
_cell_measurement_temperature 100(2)
_cell_measurement_theta_max 31.2
_cell_measurement_theta_min 10.9
_cell_volume 1374.8(6)
_computing_cell_refinement XDS
_computing_data_collection SPEC
_computing_data_reduction XDS
_computing_structure_refinement 'SHELXL-97 (Sheldrick, 1997)'
_computing_structure_solution 'SHELXS-97 (Sheldrick, 1990)'
_diffrn_ambient_temperature 100(2)
_diffrn_measured_fraction_theta_full 0.727
_diffrn_measured_fraction_theta_max 0.727
_diffrn_measurement_device_type 'goniometer setup for micro-crystallography'
_diffrn_measurement_method 'oscillation method'
_diffrn_radiation_monochromator silicon
_diffrn_radiation_source 'ESRF ID13 beamline'
_diffrn_radiation_type synchrotron
_diffrn_radiation_wavelength 0.96130
_diffrn_reflns_av_R_equivalents 0.2443
_diffrn_reflns_av_sigmaI/netI 0.1366
_diffrn_reflns_limit_h_max 11
_diffrn_reflns_limit_h_min -11
_diffrn_reflns_limit_k_max 7
_diffrn_reflns_limit_k_min -7
_diffrn_reflns_limit_l_max 16
_diffrn_reflns_limit_l_min -16
_diffrn_reflns_number 6004
_diffrn_reflns_theta_full 31.15
_diffrn_reflns_theta_max 31.15
_diffrn_reflns_theta_min 4.71
_diffrn_standards_decay_% 0
_diffrn_standards_interval_count 0
_diffrn_standards_interval_time 0
_diffrn_standards_number 0
_exptl_absorpt_coefficient_mu 0.281
_exptl_absorpt_correction_type none
_exptl_crystal_colour colorless
_exptl_crystal_density_diffrn 1.817
_exptl_crystal_density_method 'not measured'
_exptl_crystal_description needle-like
_exptl_crystal_F_000 744
_exptl_crystal_size_max 0.015
_exptl_crystal_size_mid 0.003
_exptl_crystal_size_min 0.003
_refine_diff_density_max 0.778
_refine_diff_density_min -0.569
_refine_diff_density_rms 0.164
_refine_ls_extinction_method none
_refine_ls_goodness_of_fit_ref 1.771
_refine_ls_hydrogen_treatment constr
_refine_ls_matrix_type full
_refine_ls_number_parameters 109
_refine_ls_number_reflns 652
_refine_ls_number_restraints 74
_refine_ls_restrained_S_all 1.665
_refine_ls_R_factor_all 0.1227
_refine_ls_R_factor_gt 0.1127
_refine_ls_shift/su_max 0.017
_refine_ls_shift/su_mean 0.004
_refine_ls_structure_factor_coef Fsqd
_refine_ls_weighting_details 'calc w=1/[\s^2^(Fo^2^)+(0.1000P)^2^+0.0000P] where P=(Fo^2^+2Fc^2^)/3'
_refine_ls_weighting_scheme calc
_refine_ls_wR_factor_gt 0.2710
_refine_ls_wR_factor_ref 0.2780
_reflns_number_gt 579
_reflns_number_total 652
_reflns_threshold_expression >2sigma(I)
_cod_data_source_file cg900276g_si_001.cif
_cod_data_source_block shelxl
_cod_database_code 4511087

loop_
_symmetry_equiv_pos_as_xyz
'x, y, z'
'x, -y, z+1/2'
'x+1/2, y+1/2, z'
'x+1/2, -y+1/2, z+1/2'
'-x, -y, -z'
'-x, y, -z-1/2'
'-x+1/2, -y+1/2, -z'
'-x+1/2, y+1/2, -z-1/2'

loop_
_atom_site_label
_atom_site_type_symbol
_atom_site_fract_x
_atom_site_fract_y
_atom_site_fract_z
_atom_site_U_iso_or_equiv
_atom_site_adp_type
_atom_site_occupancy
_atom_site_symmetry_multiplicity
_atom_site_calc_flag
_atom_site_refinement_flags
C1 C 0.3714(7) -0.0341(11) 0.8594(4) 0.0158(19) Uani 1 1 d U
C2 C 0.4426(8) -0.0219(11) 0.9300(4) 0.021(2) Uani 1 1 d U
C3 C 0.4349(8) 0.2564(13) 0.6233(4) 0.025(2) Uani 1 1 d U
C4 C 0.4181(7) -0.1520(11) 0.9891(4) 0.020(2) Uani 1 1 d U
H4 H 0.3644 -0.2532 0.9819 0.024 Uiso 1 1 calc R
C5 C 0.5242(8) 0.1284(11) 0.9399(4) 0.022(2) Uani 1 1 d U
O1 O 0.3554(5) 0.1243(8) 0.8240(3) 0.0259(17) Uani 1 1 d U
O2 O 0.1966(5) -0.0340(7) 0.7292(3) 0.0206(17) Uani 1 1 d U
O3 O 0.3836(5) 0.1588(8) 0.6752(3) 0.0274(18) Uani 1 1 d U
O4 O 0.1680(5) 0.3011(8) 0.6591(3) 0.0236(17) Uani 1 1 d U
O5 O 0.1251(7) 0.2575(9) 0.8100(3) 0.039(2) Uani 1 1 d U
O6 O 0.4531(7) 0.4369(9) 0.6214(3) 0.044(2) Uani 1 1 d U
Al1 Al 0.2582(2) 0.2144(3) 0.74411(12) 0.0188(12) Uani 1 1 d U

loop_
_atom_site_aniso_label
_atom_site_aniso_U_11
_atom_site_aniso_U_22
_atom_site_aniso_U_33
_atom_site_aniso_U_23
_atom_site_aniso_U_13
_atom_site_aniso_U_12
C1 0.010(5) 0.013(5) 0.024(5) -0.004(3) 0.002(3) -0.001(3)
C2 0.033(6) 0.007(5) 0.023(6) 0.000(3) -0.003(3) 0.004(3)
C3 0.037(7) 0.016(3) 0.023(5) 0.003(3) -0.001(4) 0.000(3)
C4 0.023(6) 0.004(4) 0.033(5) 0.000(3) -0.008(3) -0.006(3)
C5 0.035(6) 0.007(5) 0.024(4) -0.004(3) 0.001(3) -0.003(4)
O1 0.036(4) 0.014(3) 0.028(3) 0.004(2) -0.005(2) -0.003(3)
O2 0.023(4) 0.005(4) 0.034(4) 0.001(2) -0.002(2) 0.001(2)
O3 0.041(5) 0.015(3) 0.026(3) 0.000(2) 0.000(2) 0.003(3)
O4 0.028(4) 0.017(4) 0.025(3) 0.001(2) -0.006(2) -0.001(3)
O5 0.049(5) 0.016(3) 0.052(5) 0.003(3) 0.013(3) 0.004(3)
O6 0.079(6) 0.018(3) 0.036(4) 0.003(2) 0.013(3) 0.006(3)
Al1 0.027(2) 0.0032(18) 0.026(2) 0.0012(8) -0.0050(12) -0.0008(10)

loop_
_atom_type_symbol
_atom_type_description
_atom_type_scat_dispersion_real
_atom_type_scat_dispersion_imag
_atom_type_scat_source
C C 0.0033 0.0016 'International Tables Vol C Tables 4.2.6.8 and 6.1.1.4'
H H 0.0000 0.0000 'International Tables Vol C Tables 4.2.6.8 and 6.1.1.4'
O O 0.0106 0.0060 'International Tables Vol C Tables 4.2.6.8 and 6.1.1.4'
Al Al 0.0645 0.0514 'International Tables Vol C Tables 4.2.6.8 and 6.1.1.4'

loop_
_geom_angle_atom_site_label_1
_geom_angle_atom_site_label_2
_geom_angle_atom_site_label_3
_geom_angle
_geom_angle_site_symmetry_1
_geom_angle_site_symmetry_3
O1 C1 O4 126.1(7) . 8_547
O1 C1 C2 116.4(7) . .
O4 C1 C2 117.4(6) 8_547 .
C5 C2 C4 120.6(7) . .
C5 C2 C1 120.2(6) . .
C4 C2 C1 118.9(7) . .
O3 C3 O6 127.5(8) . .
O3 C3 C5 112.4(7) . 6_657
O6 C3 C5 120.1(7) . 6_657
C2 C4 C5 119.7(7) . 5_657
C2 C4 H4 120.1 . .
C5 C4 H4 120.1 5_657 .
C2 C5 C4 119.6(7) . 5_657
C2 C5 C3 123.2(7) . 6_657
C4 C5 C3 116.9(7) 5_657 6_657
C1 O1 Al1 137.0(5) . .
Al1 O2 Al1 135.2(3) 8_547 .
C3 O3 Al1 134.3(6) . .
C1 O4 Al1 132.2(5) 8_557 .
O2 Al1 O2 171.26(15) 8_557 .
O2 Al1 O1 87.2(3) 8_557 .
O2 Al1 O1 91.5(3) . .
O2 Al1 O4 93.4(2) 8_557 .
O2 Al1 O4 88.4(2) . .
O1 Al1 O4 176.3(3) . .
O2 Al1 O3 98.0(3) 8_557 .
O2 Al1 O3 90.6(3) . .
O1 Al1 O3 88.9(2) . .
O4 Al1 O3 87.4(2) . .
O2 Al1 O5 85.5(3) 8_557 .
O2 Al1 O5 85.9(3) . .
O1 Al1 O5 92.9(3) . .
O4 Al1 O5 90.8(3) . .
O3 Al1 O5 176.1(3) . .

loop_
_geom_bond_atom_site_label_1
_geom_bond_atom_site_label_2
_geom_bond_distance
_geom_bond_site_symmetry_2
C1 O1 1.262(10) .
C1 O4 1.253(10) 8_547
C1 C2 1.486(12) .
C2 C5 1.392(12) .
C2 C4 1.403(11) .
C3 O3 1.281(10) .
C3 O6 1.249(12) .
C3 C5 1.499(11) 6_657
C4 C5 1.422(11) 5_657
C4 H4 0.9300 .
C5 C3 1.499(11) 6_657
O1 Al1 1.890(6) .
O2 Al1 1.851(5) 8_547
O2 Al1 1.852(5) .
O3 Al1 1.925(6) .
O4 Al1 1.908(6) .
O5 Al1 1.943(7) .
